data_1522179
loop_
_publ_author_name
'Kotur, B.Ya.'
'Klyuchka, I.P.'

_publ_section_title
;
 New ternary stannides of scandium and cobalt(nickel,copper)
;
_journal_name_full 'Izvestiya Akademii Nauk SSSR, Neorganicheskie Materialy'
_journal_page_first 597
_journal_page_last 599
_journal_volume 25
_journal_year 1989
_chemical_formula_sum 'Ni Sc Sn'
_space_group_IT_number 62
_symmetry_space_group_name_Hall '-P 2ac 2n'
_symmetry_space_group_name_H-M 'P n m a'
_cell_angle_alpha 90
_cell_angle_beta 90
_cell_angle_gamma 90
_cell_formula_units_Z 4
_cell_length_a 6.625
_cell_length_b 4.333
_cell_length_c 7.536
_cell_volume 216.329
_citation_journal_id_ASTM IVNMAW
_cod_data_source_file Kotur_IVNMAW_1989_1480.cif
_cod_data_source_block Ni1Sc1Sn1
_cod_original_cell_volume 216.3294
_cod_original_formula_sum 'Ni1 Sc1 Sn1'
_cod_database_code 1522179

loop_
_symmetry_equiv_pos_as_xyz
x,y,z
-x+1/2,-y,z+1/2
x+1/2,-y+1/2,-z+1/2
-x,y+1/2,-z
-x,-y,-z
x-1/2,y,-z-1/2
-x-1/2,y-1/2,z-1/2
x,-y-1/2,z

loop_
_atom_site_label
_atom_site_type_symbol
_atom_site_fract_x
_atom_site_fract_y
_atom_site_fract_z
_atom_site_occupancy
_atom_site_U_iso_or_equiv
Sn1 Sn 0.2161 0.25 0.592 1 0.0
Ni1 Ni 0.802 0.25 0.569 1 0.0
Sc1 Sc 0.538 0.25 0.285 1 0.0
